data_2003632
loop_
_publ_author_name
'Satake, K.'
'Itoh, H.'
'Kimura, M.'
'Morosawa, S.'
'Kashino, S.'

_publ_section_title
;
 Dimethyl
 4-<i>exo</i>,9-<i>endo</i>-Dibromobicyclo[3.3.1]non-2-ene-2,3-dicarboxylate
;
_journal_issue 7
_journal_name_full 'Acta Crystallographica Section C'
_journal_page_first 1397
_journal_page_last 1399
_journal_paper_doi 10.1107/S0108270195001235
_journal_volume 51
_journal_year 1995
_chemical_formula_sum 'C13 H16 Br2 O4'
_chemical_formula_weight 396.1
_space_group_IT_number 61
_symmetry_cell_setting orthorhombic
_symmetry_space_group_name_Hall '-P 2ac 2ab'
_symmetry_space_group_name_H-M 'P b c a'
_atom_type_scat_source IntTabIV
_cell_angle_alpha 90
_cell_angle_beta 90
_cell_angle_gamma 90
_cell_formula_units_Z 8
_cell_length_a 13.945(9)
_cell_length_b 15.406(8)
_cell_length_c 13.830(8)
_cell_measurement_reflns_used 25
_cell_measurement_temperature 295
_cell_measurement_theta_max 11
_cell_measurement_theta_min 10
_cell_volume 2971(3)
_computing_cell_refinement
;
Rigaku Co. (1990). Rigaku AFC Softwares. Tokyo, Japan.
;
_computing_data_collection
;
Rigaku Co. (1990). Rigaku AFC Softwares. Tokyo. JAPAN.
;
_computing_data_reduction
;
Molecular Structure Co. (1985). TEXSAN. TEXRAY Structure Analysis Package.
MSC, 3200 Research Forest Drive, The Woodlands, TX 77381, USA.
;
_computing_molecular_graphics
;
Johnson, C.K. (1976). ORTEPII. Report ORNL-5138, Oak Ridge National
Laboratory, Tennessee, USA.
;
_computing_publication_material
;
Molecular Structure Co. (1985), TEXSAN. TEXRAY Structure Analysis Package. MS
C, 3200 Research Forest Drive, The Woodlands, TX 77381, USA.:wq
:
;
_computing_structure_refinement
;
Molecular Structure Co. (1985). TEXSAN, TEXRAY Structure Analysis Package.
MSC, 3200 Research Forest Drive, The Woodlands, TX 77381, USA.
;
_computing_structure_solution
;
Gilmore, G.J. (1984). MITHRIL. J.Appl. Cryst. 17, 42-46.
;
_diffrn_measurement_device 'Rigaku AFC-5R'
_diffrn_measurement_method \w/2\q
_diffrn_radiation_type MoK\a
_diffrn_radiation_wavelength 0.71073
_diffrn_reflns_av_R_equivalents 0.031
_diffrn_reflns_limit_h_max 16
_diffrn_reflns_limit_h_min 0
_diffrn_reflns_limit_k_max 18
_diffrn_reflns_limit_k_min 0
_diffrn_reflns_limit_l_max 16
_diffrn_reflns_limit_l_min -1
_diffrn_reflns_number 2942
_diffrn_reflns_theta_max 25.0
_diffrn_standards_decay_% 2.7
_diffrn_standards_interval_count 97
_diffrn_standards_number 3
_exptl_absorpt_coefficient_mu 5.41
_exptl_absorpt_correction_T_max 1.00
_exptl_absorpt_correction_T_min 0.85
_exptl_absorpt_correction_type empirical
_exptl_crystal_colour colourless
_exptl_crystal_density_diffrn 1.771
_exptl_crystal_description prismatic
_exptl_crystal_size_max 0.38
_exptl_crystal_size_mid 0.30
_exptl_crystal_size_min 0.25
_refine_diff_density_max 0.73
_refine_diff_density_min -0.73
_refine_ls_extinction_coef 2.12E-5
_refine_ls_extinction_method 'I~corr~ = I~o~(1 + gI~c~)'
_refine_ls_goodness_of_fit_obs 1.53
_refine_ls_hydrogen_treatment 'refall isotropically'
_refine_ls_number_parameters 237
_refine_ls_number_reflns 1141
_refine_ls_R_factor_obs 0.047
_refine_ls_shift/esd_max 0.63
_refine_ls_structure_factor_coef F
_refine_ls_weighting_details 'w = 1/[\s^2^(F)]'
_refine_ls_weighting_scheme calc
_refine_ls_wR_factor_obs 0.030
_reflns_number_observed 1141
_reflns_number_total 2641
_reflns_observed_criterion I>3\s(I)
_cod_data_source_file as1147.cif
_cod_data_source_block as1147a
_cod_depositor_comments
;
The following automatic conversions were performed:

'_refine_ls_weighting_scheme' value 'w = 1/[\s^2^(F)]' was changed to
'calc'. New tag '_refine_ls_weighting_details' was created. The value
of the new tag was set to 'w = 1/[\s^2^(F)]'.

Automatic conversion script
Id: cif_fix_values 3143 2015-03-26 13:38:13Z robertas 
;
_cod_database_code 2003632

loop_
_symmetry_equiv_pos_as_xyz
x,y,z
1/2+x,y,1/2-z
x,1/2-y,1/2+z
1/2-x,1/2+y,z
-x,-y,-z
1/2-x,-y,1/2+z
-x,1/2+y,1/2-z
1/2+x,1/2-y,-z

loop_
_atom_site_label
_atom_site_fract_x
_atom_site_fract_y
_atom_site_fract_z
_atom_site_B_iso_or_equiv
Br(1) 0.48704(7) 0.01680(8) 0.13032(7) 7.72(7)
Br(2) 0.40333(6) -0.20945(8) 0.13611(8) 8.58(7)
O(1) 0.2800(4) -0.1960(4) 0.4276(4) 4.9(4)
O(2) 0.3361(4) -0.0718(4) 0.4902(4) 4.6(3)
O(3) 0.4396(4) 0.0938(4) 0.3633(5) 6.2(4)
O(4) 0.3005(4) 0.0296(4) 0.3226(4) 4.0(3)
C(1) 0.4677(7) -0.2132(6) 0.3334(8) 4.2(6)
C(2) 0.4168(5) -0.1290(6) 0.3556(6) 2.6(4)
C(3) 0.4409(5) -0.0538(6) 0.3161(6) 2.5(4)
C(4) 0.5253(6) -0.0478(6) 0.2478(6) 3.7(5)
C(5) 0.5745(6) -0.1327(7) 0.2221(6) 3.7(6)
C(6) 0.6603(7) -0.1502(8) 0.2892(7) 4.0(6)
C(7) 0.6299(8) -0.1608(7) 0.3932(7) 4.2(6)
C(8) 0.5523(8) -0.2298(8) 0.4031(9) 5.2(7)
C(9) 0.5085(7) -0.2100(7) 0.2307(7) 5.2(6)
C(10) 0.3347(6) -0.1374(6) 0.4279(6) 2.9(5)
C(11) 0.254(1) -0.071(1) 0.558(1) 8(1)
C(12) 0.3945(7) 0.0321(6) 0.3372(6) 3.2(5)
C(13) 0.251(1) 0.111(1) 0.348(2) 7(1)
H(1) 0.421(4) -0.255(4) 0.336(4) 2(2)
H(4) 0.577(4) -0.009(4) 0.277(4) 3(2)
H(5) 0.604(5) -0.132(4) 0.151(5) 5(2)
H(9) 0.539(5) -0.261(4) 0.218(5) 4(2)
H(61) 0.689(5) -0.208(5) 0.274(5) 5(2)
H(62) 0.710(4) -0.108(4) 0.281(5) 3(2)
H(71) 0.687(5) -0.180(5) 0.439(5) 5(2)
H(72) 0.611(5) -0.106(5) 0.420(5) 5(2)
H(81) 0.534(5) -0.232(4) .463(4) 2(2)
H(82) 0.585(7) -0.287(7) 0.391(7) 13(3)
H(111) 0.22(1) -0.09(1) 0.53(1) 13(6)
H(112) 0.283(9) -0.105(8) 0.60(1) 12(5)
H(113) 0.261(7) -0.027(7) 0.594(8) 9(3)
H(131) 0.267(9) 0.124(9) 0.404(8) 13(4)
H(132) 0.29(1) 0.13(1) 0.32(1) 17(6)
H(133) 0.198(7) 0.103(7) 0.316(7) 10(3)

loop_
_geom_angle_atom_site_label_1
_geom_angle_atom_site_label_2
_geom_angle_atom_site_label_3
_geom_angle
_geom_angle_publ_flag
C(10) O(2) C(11) 114.0(10) yes
C(12) O(4) C(13) 113.8(8) yes
C(2) C(1) C(8) 111.9(9) yes
C(2) C(1) C(9) 109.6(9) yes
C(8) C(1) C(9) 107.5(8) yes
C(1) C(2) C(3) 123.3(8) yes
C(1) C(2) C(10) 114.8(8) yes
C(3) C(2) C(10) 122.3(8) yes
C(2) C(3) C(4) 120.5(8) yes
C(2) C(3) C(12) 125.6(7) yes
C(4) C(3) C(12) 113.8(8) yes
Br(1) C(4) C(3) 109.5(6) yes
Br(1) C(4) C(5) 111.3(6) yes
C(3) C(4) C(5) 116.5(5) yes
C(4) C(5) C(6) 111.2(8) yes
C(4) C(5) C(9) 112.6(8) yes
C(6) C(5) C(9) 106.8(8) yes
C(5) C(6) C(7) 112.1(8) yes
C(6) C(7) C(8) 111.2(9) yes
C(1) C(8) C(7) 111.8(9) yes
Br(2) C(9) C(1) 109.9(7) yes
Br(2) C(9) C(5) 113.6(7) yes
C(1) C(9) C(5) 109.0(8) yes
O(1) C(10) O(2) 126.3(9) yes
O(1) C(10) C(2) 123.2(9) yes
O(2) C(10) C(2) 110.5(8) yes
O(3) C(12) O(4) 126.1(9) yes
O(3) C(12) C(3) 122.2(9) yes
O(4) C(12) C(3) 111.7(8) yes

loop_
_geom_bond_atom_site_label_1
_geom_bond_atom_site_label_2
_geom_bond_distance
_geom_bond_publ_flag
Br(1) C(4) 1.979(8) yes
Br(2) C(9) 1.965(9) yes
O(1) C(10) 1.183(8) yes
O(2) C(10) 1.328(9) yes
O(2) C(11) 1.480(10) yes
O(3) C(12) 1.196(9) yes
O(4) C(12) 1.327(9) yes
O(4) C(13) 1.480(10) yes
C(1) C(2) 1.510(10) yes
C(1) C(8) 1.540(10) yes
C(1) C(9) 1.530(10) yes
C(2) C(3) 1.325(9) yes
C(2) C(10) 1.520(10) yes
C(3) C(4) 1.510(10) yes
C(3) C(12) 1.500(10) yes
C(4) C(5) 1.520(10) yes
C(5) C(6) 1.540(10) yes
C(5) C(9) 1.510(10) yes
C(6) C(7) 1.510(10) yes
C(7) C(8) 1.520(10) yes

loop_
_geom_torsion_atom_site_label_1
_geom_torsion_atom_site_label_2
_geom_torsion_atom_site_label_3
_geom_torsion_atom_site_label_4
_geom_torsion
_geom_torsion_publ_flag
C(1) C(2) C(3) C(4) -2.0(10) yes
C(1) C(9) C(5) C(4) -56.0(10) yes
C(2) C(1) C(9) C(5) 57.0(10) yes
C(2) C(3) C(4) C(5) 5.0(10) yes
C(3) C(2) C(1) C(9) -29.0(10) yes
C(5) C(6) C(7) C(8) 54.0(10) yes
C(5) C(9) C(1) C(8) -65.0(10) yes
C(7) C(6) C(5) C(9) -60.0(10) yes
C(7) C(8) C(1) C(9) 57.0(10) yes
Br(1) C(4) C(3) C(2) 131.8(7) yes
C(3) C(4) C(5) C(9) 26.0(10) yes
C(1) C(8) C(7) C(6) -52.0(10) yes
C(1) C(9) C(5) C(6) 66.0(10) yes
Br(2) C(9) C(5) C(4) 66.4(9) yes
C(4) C(3) C(2) C(10) 177.5(7) yes
C(1) C(2) C(3) C(12) -178.4(8) yes
